data_1544770
loop_
_publ_author_name
'Zhang, Peng'
'Yang, Qi'
'Zhao, Minjian'

_publ_section_title
;
 <i>catena</i>-Poly[[dichloridomercury(II)]-\m-3,5-bis[2-(pyridin-4-yl)ethynyl]pyridine-\k^2^<i>N</i>:<i>N</i>']
;
_journal_issue 12
_journal_name_full IUCrData
_journal_page_first x161951
_journal_paper_doi 10.1107/S2414314616019519
_journal_volume 1
_journal_year 2016
_chemical_formula_iupac '[Hg Cl2 (C19 H11 N3)]'
_chemical_formula_moiety 'C19 H11 Cl2 Hg N3'
_chemical_formula_sum 'C19 H11 Cl2 Hg N3'
_chemical_formula_weight 552.80
_space_group_IT_number 14
_symmetry_cell_setting monoclinic
_symmetry_space_group_name_Hall '-P 2ybc'
_symmetry_space_group_name_H-M 'P 1 21/c 1'
_atom_sites_solution_hydrogens geom
_atom_sites_solution_primary direct
_atom_sites_solution_secondary difmap
_cell_angle_alpha 90.00
_cell_angle_beta 96.229(4)
_cell_angle_gamma 90.00
_cell_formula_units_Z 4
_cell_length_a 5.0941(10)
_cell_length_b 22.946(5)
_cell_length_c 15.831(3)
_cell_measurement_reflns_used 2134
_cell_measurement_temperature 173(2)
_cell_measurement_theta_max 24.99
_cell_measurement_theta_min 3.57
_cell_volume 1839.5(6)
_computing_cell_refinement
;
SAINT (Bruker, 1998)
;
_computing_data_collection
;
SMART (Bruker, 1998)
;
_computing_data_reduction
;
SAINT (Bruker, 1998)
;
_computing_molecular_graphics
;
SHELXTL (Sheldrick, 2008)
;
_computing_publication_material
;
SHELXTL (Sheldrick, 2008)
;
_computing_structure_refinement
;
SHELXL97 (Sheldrick, 2008)
;
_computing_structure_solution
;
SHELXS97 (Sheldrick, 2008)
;
_diffrn_ambient_temperature 173(2)
_diffrn_measured_fraction_theta_full 0.999
_diffrn_measured_fraction_theta_max 0.999
_diffrn_measurement_device_type 'Bruker SMART 1000 CCD area-detector'
_diffrn_measurement_method 'Omega and phi scans'
_diffrn_radiation_monochromator graphite
_diffrn_radiation_source 'fine-focus sealed tube'
_diffrn_radiation_type MoK\a
_diffrn_radiation_wavelength 0.71073
_diffrn_reflns_av_R_equivalents 0.0436
_diffrn_reflns_av_sigmaI/netI 0.0496
_diffrn_reflns_limit_h_max 6
_diffrn_reflns_limit_h_min -5
_diffrn_reflns_limit_k_max 27
_diffrn_reflns_limit_k_min -27
_diffrn_reflns_limit_l_max 11
_diffrn_reflns_limit_l_min -18
_diffrn_reflns_number 9673
_diffrn_reflns_theta_full 24.99
_diffrn_reflns_theta_max 24.99
_diffrn_reflns_theta_min 1.57
_exptl_absorpt_coefficient_mu 8.663
_exptl_absorpt_correction_T_max 0.3378
_exptl_absorpt_correction_T_min 0.3046
_exptl_absorpt_correction_type multi-scan
_exptl_absorpt_process_details
;
(SADABS; Bruker, 1998)
;
_exptl_crystal_colour colourless
_exptl_crystal_density_diffrn 1.996
_exptl_crystal_density_method 'not measured'
_exptl_crystal_description block
_exptl_crystal_F_000 1040
_exptl_crystal_size_max 0.18
_exptl_crystal_size_mid 0.16
_exptl_crystal_size_min 0.16
_refine_diff_density_max 1.811
_refine_diff_density_min -1.425
_refine_ls_extinction_method none
_refine_ls_goodness_of_fit_ref 0.971
_refine_ls_hydrogen_treatment constr
_refine_ls_matrix_type full
_refine_ls_number_parameters 226
_refine_ls_number_reflns 3224
_refine_ls_number_restraints 0
_refine_ls_restrained_S_all 0.971
_refine_ls_R_factor_all 0.0462
_refine_ls_R_factor_gt 0.0332
_refine_ls_shift/su_max 0.002
_refine_ls_shift/su_mean 0.000
_refine_ls_structure_factor_coef Fsqd
_refine_ls_weighting_details 'calc w=1/[\s^2^(Fo^2^)+(0.0469P)^2^+0.0000P] where P=(Fo^2^+2Fc^2^)/3'
_refine_ls_weighting_scheme calc
_refine_ls_wR_factor_gt 0.0752
_refine_ls_wR_factor_ref 0.0790
_reflns_number_gt 2631
_reflns_number_total 3224
_reflns_threshold_expression I>2\s(I)
_cod_data_source_file su4103sup1.cif
_cod_data_source_block I
_cod_original_sg_symbol_H-M 'P 21/c'
_cod_database_code 1544770

loop_
_symmetry_equiv_pos_as_xyz
'x, y, z'
'-x, y+1/2, -z+1/2'
'-x, -y, -z'
'x, -y-1/2, z-1/2'

loop_
_atom_site_type_symbol
_atom_site_label
_atom_site_fract_x
_atom_site_fract_y
_atom_site_fract_z
_atom_site_U_iso_or_equiv
_atom_site_adp_type
_atom_site_calc_flag
_atom_site_refinement_flags
_atom_site_occupancy
_atom_site_symmetry_multiplicity
Hg Hg1 0.44656(4) 0.513510(10) 0.762796(15) 0.02213(10) Uani d . 1 1
Cl Cl2 0.5910(3) 0.44510(7) 0.86826(10) 0.0285(4) Uani d . 1 1
Cl Cl1 0.4855(3) 0.58105(7) 0.65222(10) 0.0289(4) Uani d . 1 1
N N1 0.0952(9) 0.4547(2) 0.6882(3) 0.0253(12) Uani d . 1 1
C C5 0.0249(12) 0.4028(3) 0.7178(4) 0.0283(15) Uani d . 1 1
H H5 0.1159 0.3886 0.7677 0.034 Uiso calc R 1 1
C C14 -1.5891(11) 0.1642(3) 0.5383(4) 0.0232(14) Uani d . 1 1
C C16 -1.9249(11) 0.0862(3) 0.5394(4) 0.0227(13) Uani d . 1 1
H H16 -1.8960 0.0752 0.4847 0.027 Uiso calc R 1 1
C C8 -0.8904(11) 0.2939(2) 0.4708(4) 0.0203(13) Uani d . 1 1
N N3 -2.1573(9) 0.0714(2) 0.6592(3) 0.0202(11) Uani d . 1 1
C C13 -1.4324(11) 0.1912(3) 0.5042(4) 0.0236(14) Uani d . 1 1
C C12 -1.0721(10) 0.2621(2) 0.5116(4) 0.0210(13) Uani d . 1 1
H H12 -1.0797 0.2661 0.5697 0.025 Uiso calc R 1 1
C C1 -0.0400(11) 0.4744(3) 0.6168(4) 0.0252(14) Uani d . 1 1
H H1 0.0040 0.5106 0.5959 0.030 Uiso calc R 1 1
C C9 -0.8887(12) 0.2864(3) 0.3838(4) 0.0283(15) Uani d . 1 1
H H9 -0.7668 0.3077 0.3567 0.034 Uiso calc R 1 1
N N2 -1.0527(10) 0.2503(2) 0.3359(3) 0.0338(14) Uani d . 1 1
C C7 -0.6965(11) 0.3303(3) 0.5187(4) 0.0262(14) Uani d . 1 1
C C17 -2.1085(11) 0.0572(3) 0.5815(4) 0.0234(14) Uani d . 1 1
H H17 -2.2017 0.0265 0.5542 0.028 Uiso calc R 1 1
C C4 -0.1776(12) 0.3696(3) 0.6770(4) 0.0294(15) Uani d . 1 1
H H4 -0.2199 0.3337 0.6991 0.035 Uiso calc R 1 1
C C11 -1.2422(11) 0.2241(3) 0.4638(4) 0.0215(13) Uani d . 1 1
C C10 -1.2246(12) 0.2200(3) 0.3777(4) 0.0324(16) Uani d . 1 1
H H10 -1.3391 0.1945 0.3463 0.039 Uiso calc R 1 1
C C19 -1.8426(12) 0.1472(3) 0.6601(4) 0.0302(15) Uani d . 1 1
H H19 -1.7571 0.1784 0.6887 0.036 Uiso calc R 1 1
C C18 -2.0270(12) 0.1161(3) 0.6974(4) 0.0283(15) Uani d . 1 1
H H18 -2.0630 0.1266 0.7518 0.034 Uiso calc R 1 1
C C15 -1.7825(11) 0.1325(3) 0.5794(4) 0.0211(13) Uani d . 1 1
C C2 -0.2419(12) 0.4432(3) 0.5727(4) 0.0290(15) Uani d . 1 1
H H2 -0.3273 0.4582 0.5224 0.035 Uiso calc R 1 1
C C3 -0.3178(11) 0.3903(3) 0.6024(4) 0.0240(14) Uani d . 1 1
C C6 -0.5281(11) 0.3577(3) 0.5586(4) 0.0253(14) Uani d . 1 1

loop_
_atom_site_aniso_label
_atom_site_aniso_U_11
_atom_site_aniso_U_22
_atom_site_aniso_U_33
_atom_site_aniso_U_12
_atom_site_aniso_U_13
_atom_site_aniso_U_23
Hg1 0.02305(14) 0.02195(16) 0.02119(16) -0.00100(10) 0.00146(9) -0.00379(10)
Cl2 0.0322(8) 0.0272(8) 0.0249(9) 0.0067(6) -0.0021(6) -0.0016(7)
Cl1 0.0368(8) 0.0263(8) 0.0238(9) -0.0080(7) 0.0041(6) 0.0005(7)
N1 0.022(3) 0.029(3) 0.027(3) 0.002(2) 0.008(2) -0.004(2)
C5 0.034(4) 0.029(4) 0.021(4) -0.002(3) 0.001(3) -0.002(3)
C14 0.020(3) 0.020(3) 0.029(4) 0.003(3) -0.002(3) 0.003(3)
C16 0.026(3) 0.020(3) 0.024(4) 0.000(3) 0.009(3) -0.001(3)
C8 0.018(3) 0.017(3) 0.026(4) 0.002(2) 0.000(2) 0.003(3)
N3 0.023(3) 0.017(3) 0.019(3) 0.002(2) -0.001(2) 0.006(2)
C13 0.022(3) 0.025(3) 0.023(4) -0.004(3) -0.001(3) 0.000(3)
C12 0.022(3) 0.018(3) 0.023(4) 0.007(3) 0.003(2) 0.002(3)
C1 0.020(3) 0.022(3) 0.033(4) 0.001(2) 0.003(3) 0.006(3)
C9 0.026(3) 0.029(4) 0.030(4) -0.004(3) -0.001(3) 0.004(3)
N2 0.039(3) 0.035(3) 0.027(4) -0.015(3) -0.001(2) 0.004(3)
C7 0.022(3) 0.023(3) 0.034(4) 0.004(3) 0.006(3) -0.003(3)
C17 0.025(3) 0.019(3) 0.026(4) 0.000(2) -0.001(3) -0.001(3)
C4 0.033(4) 0.029(4) 0.028(4) -0.011(3) 0.009(3) -0.003(3)
C11 0.019(3) 0.020(3) 0.025(4) 0.005(2) 0.001(2) 0.002(3)
C10 0.033(4) 0.030(4) 0.031(4) -0.012(3) -0.006(3) 0.001(3)
C19 0.035(4) 0.032(4) 0.023(4) -0.010(3) -0.003(3) 0.001(3)
C18 0.035(4) 0.030(4) 0.019(4) -0.004(3) 0.000(3) 0.000(3)
C15 0.017(3) 0.025(3) 0.021(4) 0.004(2) -0.001(2) 0.009(3)
C2 0.027(3) 0.030(4) 0.028(4) 0.002(3) -0.006(3) -0.001(3)
C3 0.021(3) 0.023(3) 0.029(4) -0.004(3) 0.010(2) -0.009(3)
C6 0.023(3) 0.025(4) 0.029(4) -0.004(3) 0.009(3) -0.009(3)

loop_
_atom_type_symbol
_atom_type_description
_atom_type_scat_dispersion_real
_atom_type_scat_dispersion_imag
_atom_type_scat_source
C C 0.0033 0.0016 ' International Tables Vol C Tables 4.2.6.8 and 6.1.1.4'
H H 0.0000 0.0000 ' International Tables Vol C Tables 4.2.6.8 and 6.1.1.4'
N N 0.0061 0.0033 ' International Tables Vol C Tables 4.2.6.8 and 6.1.1.4'
Cl Cl 0.1484 0.1585 ' International Tables Vol C Tables 4.2.6.8 and 6.1.1.4'
Hg Hg -2.3894 9.2266 ' International Tables Vol C Tables 4.2.6.8 and 6.1.1.4'

loop_
_geom_angle_atom_site_label_1
_geom_angle_atom_site_label_2
_geom_angle_atom_site_label_3
_geom_angle_site_symmetry_1
_geom_angle_site_symmetry_3
_geom_angle
_geom_angle_publ_flag
Cl2 Hg1 Cl1 . . 156.83(6) y
Cl2 Hg1 N3 . 2_356 99.51(12) y
Cl1 Hg1 N3 . 2_356 97.04(13) y
Cl2 Hg1 N1 . . 97.54(13) y
Cl1 Hg1 N1 . . 96.90(13) y
N3 Hg1 N1 2_356 . 95.45(16) y
C1 N1 C5 . . 117.5(5) ?
C1 N1 Hg1 . . 120.4(4) ?
C5 N1 Hg1 . . 122.1(4) ?
N1 C5 C4 . . 122.6(6) ?
C13 C14 C15 . . 178.9(7) ?
C17 C16 C15 . . 119.7(6) ?
C9 C8 C12 . . 118.1(5) ?
C9 C8 C7 . . 121.0(6) ?
C12 C8 C7 . . 120.7(6) ?
C17 N3 C18 . . 118.6(6) ?
C17 N3 Hg1 . 2_346 121.7(4) ?
C18 N3 Hg1 . 2_346 119.5(4) ?
C14 C13 C11 . . 179.3(7) ?
C8 C12 C11 . . 118.8(6) ?
N1 C1 C2 . . 122.7(6) ?
N2 C9 C8 . . 124.2(6) ?
C10 N2 C9 . . 116.0(6) ?
C6 C7 C8 . . 176.4(6) ?
N3 C17 C16 . . 122.4(6) ?
C5 C4 C3 . . 119.6(6) ?
C10 C11 C12 . . 118.4(6) ?
C10 C11 C13 . . 121.6(5) ?
C12 C11 C13 . . 120.0(6) ?
N2 C10 C11 . . 124.4(6) ?
C18 C19 C15 . . 120.2(6) ?
N3 C18 C19 . . 122.6(7) ?
C19 C15 C16 . . 116.6(6) ?
C19 C15 C14 . . 121.6(6) ?
C16 C15 C14 . . 121.8(6) ?
C3 C2 C1 . . 120.5(6) ?
C2 C3 C4 . . 117.0(5) ?
C2 C3 C6 . . 121.5(6) ?
C4 C3 C6 . . 121.5(6) ?
C7 C6 C3 . . 176.8(7) ?

loop_
_geom_bond_atom_site_label_1
_geom_bond_atom_site_label_2
_geom_bond_site_symmetry_2
_geom_bond_distance
_geom_bond_publ_flag
Hg1 Cl2 . 2.3508(16) y
Hg1 Cl1 . 2.3623(16) y
Hg1 N3 2_356 2.420(5) y
Hg1 N1 . 2.441(5) y
N1 C1 . 1.338(8) ?
N1 C5 . 1.343(8) ?
C5 C4 . 1.385(8) ?
C14 C13 . 1.185(9) ?
C14 C15 . 1.437(9) ?
C16 C17 . 1.377(8) ?
C16 C15 . 1.397(8) ?
C8 C9 . 1.389(9) ?
C8 C12 . 1.391(9) ?
C8 C7 . 1.445(8) ?
N3 C17 . 1.323(8) ?
N3 C18 . 1.332(8) ?
N3 Hg1 2_346 2.420(5) ?
C13 C11 . 1.433(8) ?
C12 C11 . 1.392(8) ?
C1 C2 . 1.379(8) ?
C9 N2 . 1.350(8) ?
N2 C10 . 1.346(8) ?
C7 C6 . 1.188(8) ?
C4 C3 . 1.395(9) ?
C11 C10 . 1.380(9) ?
C19 C18 . 1.364(9) ?
C19 C15 . 1.387(9) ?
C2 C3 . 1.373(9) ?
C3 C6 . 1.424(8) ?

loop_
_geom_torsion_atom_site_label_1
_geom_torsion_atom_site_label_2
_geom_torsion_atom_site_label_3
_geom_torsion_atom_site_label_4
_geom_torsion_site_symmetry_1
_geom_torsion
Cl2 Hg1 N1 C1 . -175.5(5)
Cl1 Hg1 N1 C1 . -13.7(5)
N3 Hg1 N1 C1 2_356 84.1(5)
Cl2 Hg1 N1 C5 . 6.4(5)
Cl1 Hg1 N1 C5 . 168.2(5)
N3 Hg1 N1 C5 2_356 -94.0(5)
C1 N1 C5 C4 . 0.5(10)
Hg1 N1 C5 C4 . 178.7(5)
C15 C14 C13 C11 . 8E1(8)
C9 C8 C12 C11 . 0.4(8)
C7 C8 C12 C11 . -175.2(5)
C5 N1 C1 C2 . -1.1(10)
Hg1 N1 C1 C2 . -179.4(5)
C12 C8 C9 N2 . 0.1(9)
C7 C8 C9 N2 . 175.6(6)
C8 C9 N2 C10 . -0.5(9)
C9 C8 C7 C6 . -86(12)
C12 C8 C7 C6 . 89(12)
C18 N3 C17 C16 . 1.2(9)
Hg1 N3 C17 C16 2_346 -173.5(4)
C15 C16 C17 N3 . 0.2(9)
N1 C5 C4 C3 . -0.4(10)
C8 C12 C11 C10 . -0.4(8)
C8 C12 C11 C13 . -179.6(5)
C14 C13 C11 C10 . -17E1(10)
C14 C13 C11 C12 . 1E1(7)
C9 N2 C10 C11 . 0.5(10)
C12 C11 C10 N2 . 0.0(10)
C13 C11 C10 N2 . 179.2(6)
C17 N3 C18 C19 . -1.0(9)
Hg1 N3 C18 C19 2_346 173.8(5)
C15 C19 C18 N3 . -0.6(10)
C18 C19 C15 C16 . 1.9(9)
C18 C19 C15 C14 . -179.9(6)
C17 C16 C15 C19 . -1.7(8)
C17 C16 C15 C14 . -179.9(5)
C13 C14 C15 C19 . -7E1(4)
C13 C14 C15 C16 . 11E1(4)
N1 C1 C2 C3 . 1.7(11)
C1 C2 C3 C4 . -1.6(10)
C1 C2 C3 C6 . 179.1(6)
C5 C4 C3 C2 . 1.0(9)
C5 C4 C3 C6 . -179.7(6)
C8 C7 C6 C3 . 70(19)
C2 C3 C6 C7 . 62(12)
C4 C3 C6 C7 . -117(12)

_cod_database_fobs_code 1544770
